data_4112357
loop_
_publ_author_name
'Dario Braga'
'Shuang Chen'
'Heather Filson'
'Lucia Maini'
'Matthew R. Netherton'
'Brian O. Patrick'
'John R. Scheffer'
'Carl Scott'
'Wujiong Xia'

_publ_contact_author_address
;
   Department of Chemistry
   The University of British Columbia
   2036 Main Mall
   Vancouver, BC V6T 1Z1
;
_publ_contact_author_email ' scheffer@chem.ubc.ca '
_publ_contact_author_fax ' 604-822-2847 '
_publ_contact_author_name ' Dr John R. Scheffer'
_publ_contact_author_phone ' 604-822-3496 '
_publ_section_title
;
 1,4-Hydroxybiradical Behavior Revealed through Crystal
 Structure-Solid-State Reactivity Correlations
;
_journal_name_full 'Journal of the American Chemical Society'
_journal_page_first 3511
_journal_page_last 3520
_journal_paper_doi 10.1021/ja039076w
_journal_volume 126
_journal_year 2004
_chemical_formula_moiety 'C16 H18 O '
_chemical_formula_sum 'C16 H18 O'
_chemical_formula_weight 226.32
_space_group_IT_number 14
_symmetry_cell_setting monoclinic
_symmetry_Int_Tables_number 14
_symmetry_space_group_name_Hall '-P 2yn'
_symmetry_space_group_name_H-M 'P 1 21/n 1'
_cell_angle_alpha 90
_cell_angle_beta 108.534(4)
_cell_angle_gamma 90
_cell_formula_units_Z 4
_cell_length_a 6.5991(7)
_cell_length_b 19.209(1)
_cell_length_c 9.996(1)
_cell_measurement_reflns_used 6329
_cell_measurement_temperature 173.2
_cell_measurement_theta_max 27.87
_cell_measurement_theta_min 2.15
_cell_volume 1201.40(19)
_computing_cell_refinement 'd*TREK (MSC, 1996-1998)'
_computing_data_collection 'd*TREK (MSC, 1996-1998)'
_computing_data_reduction 'd*TREK (MSC, 1996-1998)'
_computing_publication_material 'teXsan (MSC, 1992-1997)'
_computing_structure_refinement 'teXsan (MSC, 1992-1997)'
_computing_structure_solution
;
SIR97 (Altomare, et. al. 1998)
;
_diffrn_ambient_temperature 173.2
_diffrn_detector_area_resol_mean 11.76
_diffrn_measurement_device_type 'Rigaku/ADSC CCD'
_diffrn_measurement_method 'area detector'
_diffrn_orient_matrix_UB_11 0.00000
_diffrn_orient_matrix_UB_12 0.00000
_diffrn_orient_matrix_UB_13 0.00000
_diffrn_orient_matrix_UB_21 0.00000
_diffrn_orient_matrix_UB_22 0.00000
_diffrn_orient_matrix_UB_23 0.00000
_diffrn_orient_matrix_UB_31 0.00000
_diffrn_orient_matrix_UB_32 0.00000
_diffrn_orient_matrix_UB_33 0.00000
_diffrn_radiation_detector CCD
_diffrn_radiation_monochromator graphite
_diffrn_radiation_source 'X-ray tube'
_diffrn_radiation_type 'Mo K\a'
_diffrn_radiation_wavelength 0.7107
_diffrn_reflns_av_R_equivalents 0.04721
_diffrn_reflns_av_sigmaI/netI 0.090
_diffrn_reflns_limit_h_max 8
_diffrn_reflns_limit_h_min -8
_diffrn_reflns_limit_k_max 22
_diffrn_reflns_limit_k_min -23
_diffrn_reflns_limit_l_max 12
_diffrn_reflns_limit_l_min -12
_diffrn_reflns_number 10780
_diffrn_reflns_reduction_process 'Lp corrections applied'
_diffrn_reflns_theta_max 27.87
_diffrn_reflns_theta_min 2.15
_diffrn_standards_decay_% 0.00
_diffrn_standards_interval_count 0
_diffrn_standards_number 0
_exptl_absorpt_coefficient_mu 0.076
_exptl_absorpt_correction_T_max 1.000
_exptl_absorpt_correction_T_min 0.811
_exptl_absorpt_correction_type multi-scan
_exptl_crystal_colour clear
_exptl_crystal_density_diffrn 1.251
_exptl_crystal_description prism
_exptl_crystal_F_000 488.00
_exptl_crystal_size_max 0.30
_exptl_crystal_size_mid 0.20
_exptl_crystal_size_min 0.15
_refine_diff_density_max 0.31
_refine_diff_density_min -0.23
_refine_ls_extinction_method none
_refine_ls_goodness_of_fit_all 0.919
_refine_ls_goodness_of_fit_ref 0.919
_refine_ls_hydrogen_treatment constr
_refine_ls_matrix_type full
_refine_ls_number_constraints 0
_refine_ls_number_parameters 154
_refine_ls_number_reflns 2566
_refine_ls_number_restraints 0
_refine_ls_R_factor_all 0.0648
_refine_ls_R_factor_gt 0.035
_refine_ls_shift/su_max 0.0000
_refine_ls_shift/su_mean 0.0420
_refine_ls_structure_factor_coef Fsqd
_refine_ls_weighting_details 'w = 1/[\s^2^(Fo^2^) + 0.00065|Fo|^2^]'
_refine_ls_weighting_scheme sigma
_refine_ls_wR_factor_all 0.0944
_refine_ls_wR_factor_ref 0.0944
_reflns_number_gt 1743
_reflns_number_total 2649
_reflns_threshold_expression I>3.00\s(I)
_cod_data_source_file ja039076wsi20031015_043604_03.cif
_cod_data_source_block 16b
_cod_original_cell_volume 1201.4(2)
_cod_original_sg_symbol_H-M 'P 21/n '
_cod_original_formula_sum 'C16 H18 O '
_cod_database_code 4112357

loop_
_symmetry_equiv_pos_as_xyz
'   +x,   +y,   +z'
1/2-x,1/2+y,1/2-z
'   -x,   -y,   -z'
1/2+x,1/2-y,1/2+z

loop_
_atom_site_label
_atom_site_fract_x
_atom_site_fract_y
_atom_site_fract_z
_atom_site_U_iso_or_equiv
_atom_site_occupancy
_atom_site_adp_type
_atom_site_calc_flag
O(1) 0.1194(1) 0.21748(5) 0.8095(1) 0.0266(2) 1.000 Uani d
C(1) 0.6242(2) 0.14901(6) 0.8781(1) 0.0197(3) 1.000 Uani d
C(2) 0.5286(2) 0.12527(7) 0.9917(1) 0.0236(3) 1.000 Uani d
C(3) 0.3264(2) 0.08357(7) 0.9063(1) 0.0250(3) 1.000 Uani d
C(4) 0.3220(2) 0.09343(7) 0.7523(1) 0.0215(3) 1.000 Uani d
C(5) 0.4993(2) 0.04678(7) 0.7323(1) 0.0297(4) 1.000 Uani d
C(6) 0.7075(2) 0.08506(7) 0.8201(1) 0.0279(4) 1.000 Uani d
C(7) 0.4180(2) 0.16695(6) 0.7537(1) 0.0170(3) 1.000 Uani d
C(8) 0.4579(2) 0.19089(7) 0.6176(1) 0.0223(3) 1.000 Uani d
C(9) 0.6025(2) 0.25483(7) 0.6436(1) 0.0230(3) 1.000 Uani d
C(10) 0.5375(2) 0.31043(7) 0.7283(1) 0.0194(3) 1.000 Uani d
C(11) 0.6224(2) 0.37757(7) 0.7386(1) 0.0285(4) 1.000 Uani d
C(12) 0.5610(2) 0.42861(7) 0.8145(1) 0.0327(4) 1.000 Uani d
C(13) 0.4110(2) 0.41445(7) 0.8818(1) 0.0286(4) 1.000 Uani d
C(14) 0.3241(2) 0.34870(7) 0.8722(1) 0.0234(3) 1.000 Uani d
C(15) 0.3873(2) 0.29650(6) 0.7967(1) 0.0175(3) 1.000 Uani d
C(16) 0.2914(2) 0.22567(6) 0.7895(1) 0.0171(3) 1.000 Uani d
H(1) 0.7269 0.1874 0.9070 0.023 1.000 Uiso c
H(2A) 0.4898 0.1652 1.0393 0.028 1.000 Uiso c
H(2B) 0.6292 0.0954 1.0616 0.028 1.000 Uiso c
H(3B) 0.1974 0.1027 0.9206 0.030 1.000 Uiso c
H(3A) 0.3402 0.0342 0.9326 0.030 1.000 Uiso c
H(4) 0.1813 0.0868 0.6817 0.026 1.000 Uiso c
H(5B) 0.4924 -0.0002 0.7690 0.035 1.000 Uiso c
H(5A) 0.4896 0.0438 0.6325 0.035 1.000 Uiso c
H(6A) 0.7941 0.0555 0.8969 0.033 1.000 Uiso c
H(6B) 0.7926 0.0989 0.7600 0.033 1.000 Uiso c
H(8A) 0.5262 0.1530 0.5821 0.027 1.000 Uiso c
H(8B) 0.3208 0.2025 0.5470 0.027 1.000 Uiso c
H(9B) 0.5976 0.2745 0.5522 0.027 1.000 Uiso c
H(9A) 0.7489 0.2402 0.6949 0.027 1.000 Uiso c
H(11) 0.7271 0.3886 0.6909 0.034 1.000 Uiso c
H(12) 0.6235 0.4752 0.8211 0.039 1.000 Uiso c
H(13) 0.3675 0.4508 0.9356 0.034 1.000 Uiso c
H(14) 0.2173 0.3385 0.9186 0.028 1.000 Uiso c

loop_
_atom_site_aniso_label
_atom_site_aniso_U_11
_atom_site_aniso_U_22
_atom_site_aniso_U_33
_atom_site_aniso_U_12
_atom_site_aniso_U_13
_atom_site_aniso_U_23
O(1) 0.0174(4) 0.0324(6) 0.0338(5) 0.0010(4) 0.0134(4) 0.0032(4)
C(1) 0.0158(5) 0.0181(6) 0.0225(6) -0.0007(5) 0.0022(5) 0.0014(5)
C(2) 0.0245(6) 0.0237(7) 0.0184(6) -0.0017(5) 0.0007(5) 0.0041(5)
C(3) 0.0249(6) 0.0218(7) 0.0266(7) -0.0041(5) 0.0057(5) 0.0052(5)
C(4) 0.0184(6) 0.0216(7) 0.0216(6) -0.0032(5) 0.0021(5) -0.0023(5)
C(5) 0.0299(7) 0.0209(7) 0.0371(8) -0.0010(5) 0.0090(6) -0.0064(6)
C(6) 0.0208(6) 0.0236(7) 0.0377(8) 0.0043(5) 0.0071(5) 0.0006(6)
C(7) 0.0148(5) 0.0200(6) 0.0160(5) 0.0000(4) 0.0046(4) -0.0007(5)
C(8) 0.0229(6) 0.0276(7) 0.0179(6) 0.0023(5) 0.0085(5) -0.0007(5)
C(9) 0.0208(6) 0.0305(8) 0.0211(6) 0.0019(5) 0.0116(5) 0.0052(6)
C(10) 0.0174(6) 0.0232(7) 0.0165(6) 0.0009(5) 0.0040(5) 0.0046(5)
C(11) 0.0291(7) 0.0301(8) 0.0276(7) -0.0063(6) 0.0108(6) 0.0052(6)
C(12) 0.0410(8) 0.0221(7) 0.0314(8) -0.0068(6) 0.0063(6) 0.0027(6)
C(13) 0.0370(7) 0.0219(8) 0.0241(7) 0.0046(6) 0.0058(6) -0.0018(5)
C(14) 0.0259(6) 0.0251(7) 0.0200(6) 0.0054(5) 0.0086(5) 0.0034(5)
C(15) 0.0154(5) 0.0206(7) 0.0153(6) 0.0034(5) 0.0032(4) 0.0042(5)
C(16) 0.0153(5) 0.0227(7) 0.0127(5) 0.0019(4) 0.0036(4) 0.0035(5)

loop_
_atom_type_symbol
_atom_type_oxidation_number
_atom_type_number_in_cell
_atom_type_scat_dispersion_real
_atom_type_scat_dispersion_imag
_atom_type_scat_source
C 0 64 0.002 0.002
;International Tables for Crystallography
(1992, Vol. C, Tables 4.2.6.8 and 6.1.1.1)
;
H 0 72 0.000 0.000
;International Tables for Crystallography
(1992, Vol. C, Table 6.1.1.2)
;
O 0 4 0.008 0.006
;International Tables for Crystallography
(1992, Vol. C, Tables 4.2.6.8 and 6.1.1.1)
;

loop_
_geom_angle_atom_site_label_1
_geom_angle_atom_site_label_2
_geom_angle_atom_site_label_3
_geom_angle
_geom_angle_publ_flag
C(2) C(1) C(6) 108.9(1) yes
C(2) C(1) C(7) 101.31(9) yes
C(2) C(1) H(1) 114.5 no
C(6) C(1) C(7) 101.62(9) yes
C(6) C(1) H(1) 114.6 no
C(7) C(1) H(1) 114.5 no
C(1) C(2) C(3) 103.3(1) yes
C(1) C(2) H(2A) 111.1 no
C(1) C(2) H(2B) 110.9 no
C(3) C(2) H(2A) 111.0 no
C(3) C(2) H(2B) 110.9 no
H(2A) C(2) H(2B) 109.5 no
C(2) C(3) C(4) 103.0(1) yes
C(2) C(3) H(3B) 111.1 no
C(2) C(3) H(3A) 111.1 no
C(4) C(3) H(3B) 111.0 no
C(4) C(3) H(3A) 111.0 no
H(3B) C(3) H(3A) 109.5 no
C(3) C(4) C(5) 106.5(1) yes
C(3) C(4) C(7) 103.0(1) yes
C(3) C(4) H(4) 114.6 no
C(5) C(4) C(7) 101.9(1) yes
C(5) C(4) H(4) 114.6 no
C(7) C(4) H(4) 114.7 no
C(4) C(5) C(6) 102.9(1) yes
C(4) C(5) H(5B) 111.1 no
C(4) C(5) H(5A) 111.1 no
C(6) C(5) H(5B) 111.1 no
C(6) C(5) H(5A) 111.1 no
H(5B) C(5) H(5A) 109.4 no
C(1) C(6) C(5) 103.48(9) yes
C(1) C(6) H(6A) 111.0 no
C(1) C(6) H(6B) 111.0 no
C(5) C(6) H(6A) 110.9 no
C(5) C(6) H(6B) 110.9 no
H(6A) C(6) H(6B) 109.4 no
C(1) C(7) C(4) 93.24(9) yes
C(1) C(7) C(8) 114.9(1) yes
C(1) C(7) C(16) 112.52(9) yes
C(4) C(7) C(8) 116.8(1) yes
C(4) C(7) C(16) 115.3(1) yes
C(8) C(7) C(16) 104.4(1) yes
C(7) C(8) C(9) 111.3(1) yes
C(7) C(8) H(8A) 109.0 no
C(7) C(8) H(8B) 109.1 no
C(9) C(8) H(8A) 108.9 no
C(9) C(8) H(8B) 108.9 no
H(8A) C(8) H(8B) 109.5 no
C(8) C(9) C(10) 113.1(1) yes
C(8) C(9) H(9B) 108.5 no
C(8) C(9) H(9A) 108.5 no
C(10) C(9) H(9B) 108.6 no
C(10) C(9) H(9A) 108.6 no
H(9B) C(9) H(9A) 109.5 no
C(9) C(10) C(11) 121.1(1) yes
C(9) C(10) C(15) 120.8(1) yes
C(11) C(10) C(15) 118.1(1) yes
C(10) C(11) C(12) 121.1(1) yes
C(10) C(11) H(11) 119.5 no
C(12) C(11) H(11) 119.4 no
C(11) C(12) C(13) 120.5(1) yes
C(11) C(12) H(12) 119.8 no
C(13) C(12) H(12) 119.7 no
C(12) C(13) C(14) 119.4(1) yes
C(12) C(13) H(13) 120.4 no
C(14) C(13) H(13) 120.2 no
C(13) C(14) C(15) 120.5(1) yes
C(13) C(14) H(14) 119.8 no
C(15) C(14) H(14) 119.8 no
C(10) C(15) C(14) 120.5(1) yes
C(10) C(15) C(16) 120.4(1) yes
C(14) C(15) C(16) 119.1(1) yes
O(1) C(16) C(7) 123.6(1) yes
O(1) C(16) C(15) 120.7(1) yes
C(7) C(16) C(15) 115.7(1) yes

loop_
_geom_bond_atom_site_label_1
_geom_bond_atom_site_label_2
_geom_bond_distance
_geom_bond_publ_flag
O(1) C(16) 1.224(1) yes
C(1) C(2) 1.533(2) yes
C(1) C(6) 1.533(2) yes
C(1) C(7) 1.562(2) yes
C(1) H(1) 0.98 no
C(2) C(3) 1.558(2) yes
C(2) H(2A) 0.98 no
C(2) H(2B) 0.98 no
C(3) C(4) 1.542(2) yes
C(3) H(3B) 0.98 no
C(3) H(3A) 0.98 no
C(4) C(5) 1.537(2) yes
C(4) C(7) 1.546(2) yes
C(4) H(4) 0.98 no
C(5) C(6) 1.560(2) yes
C(5) H(5B) 0.98 no
C(5) H(5A) 0.98 no
C(6) H(6A) 0.98 no
C(6) H(6B) 0.98 no
C(7) C(8) 1.536(2) yes
C(7) C(16) 1.513(2) yes
C(8) C(9) 1.526(2) yes
C(8) H(8A) 0.98 no
C(8) H(8B) 0.98 no
C(9) C(10) 1.508(2) yes
C(9) H(9B) 0.98 no
C(9) H(9A) 0.98 no
C(10) C(11) 1.397(2) yes
C(10) C(15) 1.398(2) yes
C(11) C(12) 1.377(2) yes
C(11) H(11) 0.98 no
C(12) C(13) 1.389(2) yes
C(12) H(12) 0.98 no
C(13) C(14) 1.378(2) yes
C(13) H(13) 0.98 no
C(14) C(15) 1.396(2) yes
C(14) H(14) 0.98 no
C(15) C(16) 1.493(2) yes

loop_
_geom_contact_atom_site_label_1
_geom_contact_atom_site_label_2
_geom_contact_distance
_geom_contact_site_symmetry_2
_geom_contact_publ_flag
O(1) C(9) 3.362(1) 1_455 no
O(1) C(9) 3.418(2) 4_455 no
C(2) C(15) 3.545(2) 4 no

loop_
_geom_torsion_atom_site_label_1
_geom_torsion_atom_site_label_2
_geom_torsion_atom_site_label_3
_geom_torsion_atom_site_label_4
_geom_torsion
_geom_torsion_publ_flag
O(1) C(16) C(7) C(1) -108.8(1) no
O(1) C(16) C(7) C(4) -3.5(2) no
O(1) C(16) C(7) C(8) 126.0(1) no
O(1) C(16) C(15) C(10) -157.6(1) no
O(1) C(16) C(15) C(14) 22.1(2) no
C(1) C(2) C(3) C(4) -4.2(1) no
C(1) C(6) C(5) C(4) -0.5(1) no
C(1) C(7) C(4) C(3) 54.1(1) no
C(1) C(7) C(4) C(5) -56.2(1) no
C(1) C(7) C(8) C(9) -57.8(1) no
C(1) C(7) C(16) C(15) 72.4(1) no
C(2) C(1) C(6) C(5) 71.3(1) no
C(2) C(1) C(7) C(4) -56.5(1) no
C(2) C(1) C(7) C(8) -178.1(1) no
C(2) C(1) C(7) C(16) 62.6(1) no
C(2) C(3) C(4) C(5) 74.6(1) no
C(2) C(3) C(4) C(7) -32.3(1) no
C(3) C(2) C(1) C(6) -67.9(1) no
C(3) C(2) C(1) C(7) 38.7(1) no
C(3) C(4) C(5) C(6) -71.2(1) no
C(3) C(4) C(7) C(8) 174.1(1) no
C(3) C(4) C(7) C(16) -62.7(1) no
C(4) C(7) C(1) C(6) 55.7(1) no
C(4) C(7) C(8) C(9) -165.5(1) no
C(4) C(7) C(16) C(15) 177.65(9) no
C(5) C(4) C(7) C(8) 63.8(1) no
C(5) C(4) C(7) C(16) -173.05(9) no
C(5) C(6) C(1) C(7) -35.1(1) no
C(6) C(1) C(7) C(8) -65.9(1) no
C(6) C(1) C(7) C(16) 174.8(1) no
C(6) C(5) C(4) C(7) 36.5(1) no
C(7) C(8) C(9) C(10) -46.7(1) no
C(7) C(16) C(15) C(10) 21.4(1) no
C(7) C(16) C(15) C(14) -159.0(1) no
C(8) C(7) C(16) C(15) -52.8(1) no
C(8) C(9) C(10) C(11) -167.0(1) no
C(8) C(9) C(10) C(15) 11.8(1) no
C(9) C(8) C(7) C(16) 65.9(1) no
C(9) C(10) C(11) C(12) 179.2(1) no
C(9) C(10) C(15) C(14) -178.5(1) no
C(9) C(10) C(15) C(16) 1.2(2) no
C(10) C(11) C(12) C(13) -0.5(2) no
C(10) C(15) C(14) C(13) -0.8(2) no
C(11) C(10) C(15) C(14) 0.4(2) no
C(11) C(10) C(15) C(16) -179.9(1) no
C(11) C(12) C(13) C(14) 0.1(2) no
C(12) C(11) C(10) C(15) 0.3(2) no
C(12) C(13) C(14) C(15) 0.6(2) no
C(13) C(14) C(15) C(16) 179.5(1) no

loop_
_cod_related_entry_id
_cod_related_entry_database
_cod_related_entry_code
1 ChemSpider 4052486
